data_8102087
loop_
_publ_author_name
'Lou, Q.-Z.'

_publ_section_title
;
Crystal structure of (1,10-phenanthroline-N,N')-bis(2-fluorobenzoato)-
cadmium(II), Cd(C~7~H~4~O~2~F)~2~(C~12~H~8~N~2~)
;
_journal_issue 2
_journal_name_full 'Zeitschrift f\"ur Kristallographie - New Crystal Structures'
_journal_page_first 105
_journal_page_last 106
_journal_volume 222
_journal_year 2007
_chemical_formula_structural Cd(C7H4O2F)2(C12H8N2)
_chemical_formula_sum 'C52 H32 Cd2 F4 N4 O8'
_chemical_formula_weight 1141.62
_chemical_name_systematic
; 
(1,10-phenanthroline-N,N')-bis(2-fluorobenzoato)-cadmium(II)
;
_space_group_IT_number 15
_symmetry_cell_setting monoclinic
_symmetry_space_group_name_Hall '-C 2yc'
_symmetry_space_group_name_H-M 'C 1 2/c 1'
_atom_sites_solution_hydrogens geom
_atom_sites_solution_primary direct
_atom_sites_solution_secondary difmap
_audit_creation_method SHELXL-97
_cell_angle_alpha 90.00
_cell_angle_beta 103.8670(10)
_cell_angle_gamma 90.00
_cell_formula_units_Z 4
_cell_length_a 22.1571(3)
_cell_length_b 10.24080(10)
_cell_length_c 20.3943(2)
_cell_measurement_temperature 293(2)
_cell_volume 4492.72(9)
_computing_structure_refinement 'SHELXL-97 (Sheldrick, 1997)'
_computing_structure_solution 'SHELXS-97 (Sheldrick, 1990)'
_diffrn_ambient_temperature 293(2)
_diffrn_measured_fraction_theta_full 0.933
_diffrn_measured_fraction_theta_max 0.933
_diffrn_measurement_device_type 'Bruker APEX CCD II'
_diffrn_measurement_method phi/omega
_diffrn_radiation_monochromator graphite
_diffrn_radiation_source 'fine-focus sealed tube'
_diffrn_radiation_type MoK\a
_diffrn_radiation_wavelength 0.71073
_diffrn_reflns_av_R_equivalents 0.0224
_diffrn_reflns_av_sigmaI/netI 0.0139
_diffrn_reflns_limit_h_max 31
_diffrn_reflns_limit_h_min -31
_diffrn_reflns_limit_k_max 14
_diffrn_reflns_limit_k_min -14
_diffrn_reflns_limit_l_max 29
_diffrn_reflns_limit_l_min -29
_diffrn_reflns_number 73473
_diffrn_reflns_theta_full 31.46
_diffrn_reflns_theta_max 31.46
_diffrn_reflns_theta_min 1.89
_exptl_absorpt_coefficient_mu 1.026
_exptl_crystal_colour colorless
_exptl_crystal_density_diffrn 1.688
_exptl_crystal_density_method 'not measured'
_exptl_crystal_description block
_exptl_crystal_F_000 2272
_exptl_crystal_size_max 0.288
_exptl_crystal_size_mid 0.197
_exptl_crystal_size_min 0.189
_refine_diff_density_max 0.867
_refine_diff_density_min -0.453
_refine_diff_density_rms 0.080
_refine_ls_extinction_coef 0.00053(5)
_refine_ls_extinction_expression Fc^*^=kFc[1+0.001xFc^2^\l^3^/sin(2\q)]^-1/4^
_refine_ls_extinction_method SHELXL
_refine_ls_goodness_of_fit_ref 1.082
_refine_ls_hydrogen_treatment mixed
_refine_ls_matrix_type full
_refine_ls_number_parameters 326
_refine_ls_number_reflns 6945
_refine_ls_number_restraints 0
_refine_ls_restrained_S_all 1.082
_refine_ls_R_factor_all 0.0453
_refine_ls_R_factor_gt 0.0319
_refine_ls_shift/su_max 0.001
_refine_ls_shift/su_mean 0.000
_refine_ls_structure_factor_coef Fsqd
_refine_ls_weighting_details 'calc w=1/[\s^2^(Fo^2^)+(0.0299P)^2^+6.2545P] where P=(Fo^2^+2Fc^2^)/3'
_refine_ls_weighting_scheme calc
_refine_ls_wR_factor_gt 0.0741
_refine_ls_wR_factor_ref 0.0811
_reflns_number_gt 5550
_reflns_number_total 6945
_reflns_threshold_expression >2sigma(I)
_cod_data_source_file 1267-1963.cff
_cod_data_source_block d
_cod_original_sg_symbol_H-M C12/c1
_cod_database_code 8102087

loop_
_symmetry_equiv_pos_as_xyz
'x, y, z'
'-x, y, -z+1/2'
'x+1/2, y+1/2, z'
'-x+1/2, y+1/2, -z+1/2'
'-x, -y, -z'
'x, -y, z-1/2'
'-x+1/2, -y+1/2, -z'
'x+1/2, -y+1/2, z-1/2'

loop_
_atom_site_label
_atom_site_type_symbol
_atom_site_fract_x
_atom_site_fract_y
_atom_site_fract_z
_atom_site_U_iso_or_equiv
_atom_site_adp_type
_atom_site_occupancy
_atom_site_symmetry_multiplicity
_atom_site_Wyckoff_symbol
_atom_site_calc_flag
_atom_site_refinement_flags
_atom_site_disorder_assembly
_atom_site_disorder_group
Cd1 Cd 0.026776(7) 0.794523(15) 0.167794(8) 0.04394(6) Uani 1 8 f d . . .
N1 N -0.03176(8) 0.65197(19) 0.08474(10) 0.0456(4) Uani 1 8 f d . . .
N2 N 0.05213(8) 0.57520(19) 0.19972(10) 0.0471(4) Uani 1 8 f d . . .
O1 O 0.06419(9) 0.82049(19) 0.28551(9) 0.0609(5) Uani 1 8 f d . . .
O2 O -0.06058(10) 0.94314(19) 0.12870(13) 0.0778(6) Uani 1 8 f d . . .
O3 O 0.08511(9) 0.97515(18) 0.15167(11) 0.0662(5) Uani 1 8 f d . . .
O4 O 0.10574(10) 0.79401(19) 0.10420(11) 0.0681(5) Uani 1 8 f d . . .
F1 F 0.17586(10) 0.8107(2) 0.25656(12) 0.1001(7) Uani 1 8 f d . . .
F2 F 0.18123(11) 0.8126(2) 0.02020(11) 0.0726(6) Uani 0.80 8 f d P A -1
F2' F 0.1622(6) 1.1722(11) 0.1592(6) 0.104(4) Uani 0.20 8 f d P A -2
C1 C -0.07144(12) 0.6883(3) 0.02824(14) 0.0550(6) Uani 1 8 f d . . .
H1 H -0.0789 0.7770 0.0206 0.066 Uiso 1 8 f calc R . .
C2 C -0.10272(12) 0.5997(3) -0.02053(14) 0.0602(6) Uani 1 8 f d . . .
H2 H -0.1298 0.6295 -0.0599 0.072 Uiso 1 8 f calc R . .
C3 C -0.09296(11) 0.4696(3) -0.00949(14) 0.0586(6) Uani 1 8 f d . . .
H3 H -0.1137 0.4095 -0.0411 0.070 Uiso 1 8 f calc R . .
C4 C -0.05161(11) 0.4266(2) 0.04971(13) 0.0520(5) Uani 1 8 f d . . .
C5 C -0.03869(14) 0.2917(3) 0.06464(17) 0.0639(7) Uani 1 8 f d . . .
H5 H -0.0592 0.2288 0.0346 0.077 Uiso 1 8 f calc R . .
C6 C 0.00225(14) 0.2537(3) 0.12083(17) 0.0651(7) Uani 1 8 f d . . .
H6 H 0.0097 0.1652 0.1291 0.078 Uiso 1 8 f calc R . .
C7 C 0.03486(11) 0.3476(2) 0.16850(14) 0.0540(6) Uani 1 8 f d . . .
C8 C 0.07823(14) 0.3131(3) 0.22785(16) 0.0642(7) Uani 1 8 f d . . .
H8 H 0.0874 0.2255 0.2375 0.077 Uiso 1 8 f calc R . .
C9 C 0.10708(13) 0.4064(3) 0.27140(16) 0.0659(7) Uani 1 8 f d . . .
H9 H 0.1358 0.3836 0.3110 0.079 Uiso 1 8 f calc R . .
C10 C 0.09290(12) 0.5376(3) 0.25578(14) 0.0571(6) Uani 1 8 f d . . .
H10 H 0.1128 0.6013 0.2858 0.068 Uiso 1 8 f calc R . .
C11 C 0.02333(9) 0.4826(2) 0.15642(12) 0.0450(5) Uani 1 8 f d . . .
C12 C -0.02137(9) 0.5221(2) 0.09567(12) 0.0444(5) Uani 1 8 f d . . .
C13 C 0.14707(10) 0.9726(2) 0.32424(12) 0.0474(5) Uani 1 8 f d . . .
C14 C 0.18785(12) 0.9230(3) 0.28979(15) 0.0652(7) Uani 1 8 f d . . .
C15 C 0.24352(15) 0.9803(5) 0.2891(2) 0.1005(14) Uani 1 8 f d . . .
H15 H 0.2699 0.9429 0.2651 0.121 Uiso 1 8 f calc R . .
C16 C 0.25933(18) 1.0935(6) 0.3243(3) 0.122(2) Uani 1 8 f d . . .
H16 H 0.2971 1.1336 0.3249 0.147 Uiso 1 8 f calc R . .
C17 C 0.2195(2) 1.1484(4) 0.3589(2) 0.1115(17) Uani 1 8 f d . . .
H17 H 0.2305 1.2266 0.3819 0.134 Uiso 1 8 f calc R . .
C18 C 0.16313(15) 1.0897(3) 0.36027(16) 0.0742(9) Uani 1 8 f d . . .
H18 H 0.1368 1.1269 0.3844 0.089 Uiso 1 8 f calc R . .
C19 C 0.08674(10) 0.9086(2) 0.32675(13) 0.0472(5) Uani 1 8 f d . . .
C20 C 0.11530(10) 0.9120(2) 0.11735(12) 0.0493(5) Uani 1 8 f d . . .
C21 C 0.16620(10) 0.9819(2) 0.09443(12) 0.0475(5) Uani 1 8 f d . A .
C22 C 0.19744(12) 0.9289(3) 0.04951(13) 0.0561(6) Uani 1 8 f d . . .
H22 H 0.1848 0.8478 0.0306 0.067 Uiso 0.20 8 f calc PR A -2
C23 C 0.24640(14) 0.9909(3) 0.03158(16) 0.0752(8) Uani 1 8 f d . A .
H23 H 0.2667 0.9517 0.0017 0.090 Uiso 1 8 f calc R . .
C24 C 0.26452(15) 1.1110(4) 0.05848(19) 0.0827(10) Uani 1 8 f d . . .
H24 H 0.2977 1.1537 0.0473 0.099 Uiso 1 8 f calc R A .
C25 C 0.23409(16) 1.1688(3) 0.10175(19) 0.0798(9) Uani 1 8 f d . A .
H25 H 0.2459 1.2514 0.1191 0.096 Uiso 1 8 f calc R . .
C26 C 0.18570(13) 1.1041(3) 0.11971(16) 0.0644(7) Uani 1 8 f d . . .
H26 H 0.1657 1.1439 0.1496 0.077 Uiso 0.80 8 f calc PR A -1

loop_
_atom_site_aniso_label
_atom_site_aniso_U_11
_atom_site_aniso_U_22
_atom_site_aniso_U_33
_atom_site_aniso_U_23
_atom_site_aniso_U_13
_atom_site_aniso_U_12
Cd1 0.04233(9) 0.03970(9) 0.05461(10) 0.00069(7) 0.02106(7) 0.00125(6)
N1 0.0430(9) 0.0424(9) 0.0554(11) 0.0012(8) 0.0195(8) 0.0023(7)
N2 0.0433(9) 0.0466(10) 0.0546(11) 0.0051(8) 0.0181(8) 0.0038(8)
O1 0.0594(10) 0.0640(11) 0.0563(10) -0.0017(8) 0.0079(8) -0.0232(8)
O2 0.0738(13) 0.0566(11) 0.1199(18) 0.0173(11) 0.0567(13) 0.0102(10)
O3 0.0609(10) 0.0552(10) 0.0948(14) 0.0098(10) 0.0428(10) 0.0078(8)
O4 0.0762(13) 0.0609(12) 0.0775(13) -0.0106(9) 0.0388(11) -0.0227(9)
F1 0.0853(13) 0.1173(18) 0.1021(15) -0.0276(13) 0.0313(12) 0.0185(12)
F2 0.0797(14) 0.0695(13) 0.0784(14) -0.0193(10) 0.0383(11) -0.0142(10)
F2' 0.113(8) 0.090(7) 0.131(9) -0.033(7) 0.075(7) -0.018(6)
C1 0.0505(12) 0.0522(14) 0.0645(15) 0.0041(11) 0.0184(11) 0.0055(10)
C2 0.0478(12) 0.0746(18) 0.0575(14) -0.0025(13) 0.0115(11) 0.0040(12)
C3 0.0484(12) 0.0664(16) 0.0645(15) -0.0148(13) 0.0200(11) -0.0069(11)
C4 0.0459(11) 0.0492(12) 0.0678(15) -0.0068(11) 0.0274(11) -0.0055(10)
C5 0.0656(16) 0.0453(13) 0.088(2) -0.0127(13) 0.0314(15) -0.0102(12)
C6 0.0720(17) 0.0373(11) 0.094(2) 0.0016(13) 0.0346(16) -0.0005(12)
C7 0.0566(13) 0.0406(11) 0.0739(16) 0.0080(11) 0.0337(12) 0.0053(10)
C8 0.0663(16) 0.0514(15) 0.0826(19) 0.0187(13) 0.0332(14) 0.0144(12)
C9 0.0608(15) 0.0675(17) 0.0706(17) 0.0190(14) 0.0178(13) 0.0183(13)
C10 0.0518(13) 0.0589(15) 0.0620(15) 0.0052(12) 0.0165(11) 0.0062(11)
C11 0.0423(10) 0.0405(10) 0.0591(13) 0.0036(9) 0.0260(10) 0.0025(8)
C12 0.0402(10) 0.0428(11) 0.0566(12) -0.0025(9) 0.0243(9) -0.0017(8)
C13 0.0399(10) 0.0487(12) 0.0509(12) 0.0072(10) 0.0056(9) -0.0068(9)
C14 0.0486(13) 0.084(2) 0.0630(16) 0.0114(14) 0.0132(11) -0.0011(13)
C15 0.0470(15) 0.156(4) 0.101(3) 0.044(3) 0.0230(16) -0.009(2)
C16 0.058(2) 0.156(4) 0.138(4) 0.081(3) -0.008(2) -0.046(3)
C17 0.098(3) 0.082(3) 0.122(3) 0.030(2) -0.036(3) -0.051(2)
C18 0.0718(18) 0.0611(17) 0.0752(19) 0.0097(14) -0.0113(14) -0.0238(14)
C19 0.0410(10) 0.0370(11) 0.0640(14) 0.0057(10) 0.0131(10) -0.0002(8)
C20 0.0440(11) 0.0535(13) 0.0516(12) 0.0080(10) 0.0138(9) -0.0025(9)
C21 0.0427(10) 0.0501(12) 0.0510(12) 0.0076(10) 0.0138(9) -0.0010(9)
C22 0.0530(13) 0.0605(15) 0.0580(14) 0.0002(12) 0.0193(11) -0.0059(11)
C23 0.0689(17) 0.089(2) 0.0802(19) -0.0011(17) 0.0422(15) -0.0106(16)
C24 0.0643(17) 0.092(2) 0.101(2) 0.008(2) 0.0369(17) -0.0240(17)
C25 0.076(2) 0.0643(17) 0.102(2) -0.0048(17) 0.0262(18) -0.0249(15)
C26 0.0665(16) 0.0564(15) 0.0760(18) -0.0047(13) 0.0281(14) -0.0065(13)

loop_
_atom_type_symbol
_atom_type_description
_atom_type_scat_dispersion_real
_atom_type_scat_dispersion_imag
_atom_type_scat_source
C C 0.0033 0.0016 'International Tables Vol C Tables 4.2.6.8 and 6.1.1.4'
H H 0.0000 0.0000 'International Tables Vol C Tables 4.2.6.8 and 6.1.1.4'
N N 0.0061 0.0033 'International Tables Vol C Tables 4.2.6.8 and 6.1.1.4'
O O 0.0106 0.0060 'International Tables Vol C Tables 4.2.6.8 and 6.1.1.4'
F F 0.0171 0.0103 'International Tables Vol C Tables 4.2.6.8 and 6.1.1.4'
Cd Cd -0.8075 1.2024 'International Tables Vol C Tables 4.2.6.8 and 6.1.1.4'

loop_
_geom_angle_atom_site_label_1
_geom_angle_atom_site_label_2
_geom_angle_atom_site_label_3
_geom_angle
_geom_angle_site_symmetry_1
_geom_angle_site_symmetry_3
_geom_angle_publ_flag
O3 Cd1 O1 89.00(7) . . ?
O3 Cd1 N2 133.65(6) . . ?
O1 Cd1 N2 79.91(7) . . ?
O3 Cd1 N1 128.02(7) . . ?
O1 Cd1 N1 142.59(6) . . ?
N2 Cd1 N1 70.48(7) . . ?
O3 Cd1 O4 55.02(6) . . ?
O1 Cd1 O4 115.06(7) . . ?
N2 Cd1 O4 89.48(7) . . ?
N1 Cd1 O4 87.57(6) . . ?
O3 Cd1 O2 83.22(7) . . ?
O1 Cd1 O2 108.65(8) . . ?
N2 Cd1 O2 142.98(7) . . ?
N1 Cd1 O2 84.00(7) . . ?
O4 Cd1 O2 116.47(7) . . ?
O3 Cd1 O1 120.50(6) . 2 ?
O1 Cd1 O1 73.28(7) . 2 ?
N2 Cd1 O1 99.19(6) . 2 ?
N1 Cd1 O1 89.10(6) . 2 ?
O4 Cd1 O1 169.10(7) . 2 ?
O2 Cd1 O1 52.80(6) . 2 ?
O3 Cd1 C20 27.63(7) . . ?
O1 Cd1 C20 103.11(7) . . ?
N2 Cd1 C20 112.36(7) . . ?
N1 Cd1 C20 108.91(7) . . ?
O4 Cd1 C20 27.39(7) . . ?
O2 Cd1 C20 100.89(7) . . ?
O1 Cd1 C20 147.29(7) 2 . ?
C1 N1 C12 117.9(2) . . ?
C1 N1 Cd1 125.72(16) . . ?
C12 N1 Cd1 116.29(15) . . ?
C10 N2 C11 118.4(2) . . ?
C10 N2 Cd1 125.24(18) . . ?
C11 N2 Cd1 116.32(14) . . ?
C19 O1 Cd1 138.63(16) . . ?
C19 O1 Cd1 92.88(15) . 2 ?
Cd1 O1 Cd1 105.25(7) . 2 ?
C19 O2 Cd1 93.21(15) 2 . ?
C20 O3 Cd1 93.30(15) . . ?
C20 O4 Cd1 89.42(15) . . ?
N1 C1 C2 123.3(2) . . ?
N1 C1 H1 118.4 . . ?
C2 C1 H1 118.4 . . ?
C3 C2 C1 119.0(3) . . ?
C3 C2 H2 120.5 . . ?
C1 C2 H2 120.5 . . ?
C2 C3 C4 119.7(2) . . ?
C2 C3 H3 120.1 . . ?
C4 C3 H3 120.1 . . ?
C3 C4 C12 117.7(2) . . ?
C3 C4 C5 123.0(3) . . ?
C12 C4 C5 119.4(3) . . ?
C6 C5 C4 121.6(3) . . ?
C6 C5 H5 119.2 . . ?
C4 C5 H5 119.2 . . ?
C5 C6 C7 121.0(3) . . ?
C5 C6 H6 119.5 . . ?
C7 C6 H6 119.5 . . ?
C8 C7 C11 117.1(3) . . ?
C8 C7 C6 123.2(2) . . ?
C11 C7 C6 119.7(3) . . ?
C9 C8 C7 120.4(2) . . ?
C9 C8 H8 119.8 . . ?
C7 C8 H8 119.8 . . ?
C8 C9 C10 118.9(3) . . ?
C8 C9 H9 120.6 . . ?
C10 C9 H9 120.6 . . ?
N2 C10 C9 122.8(3) . . ?
N2 C10 H10 118.6 . . ?
C9 C10 H10 118.6 . . ?
N2 C11 C7 122.4(2) . . ?
N2 C11 C12 118.9(2) . . ?
C7 C11 C12 118.7(2) . . ?
N1 C12 C4 122.4(2) . . ?
N1 C12 C11 118.0(2) . . ?
C4 C12 C11 119.6(2) . . ?
C14 C13 C18 118.0(3) . . ?
C14 C13 C19 124.0(2) . . ?
C18 C13 C19 118.0(2) . . ?
F1 C14 C13 120.5(2) . . ?
F1 C14 C15 115.8(3) . . ?
C13 C14 C15 123.6(4) . . ?
C16 C15 C14 118.5(4) . . ?
C16 C15 H15 120.8 . . ?
C14 C15 H15 120.8 . . ?
C15 C16 C17 120.2(3) . . ?
C15 C16 H16 119.9 . . ?
C17 C16 H16 119.9 . . ?
C16 C17 C18 121.5(4) . . ?
C16 C17 H17 119.3 . . ?
C18 C17 H17 119.3 . . ?
C17 C18 C13 118.3(4) . . ?
C17 C18 H18 120.9 . . ?
C13 C18 H18 120.9 . . ?
O2 C19 O1 121.1(2) 2 . ?
O2 C19 C13 118.5(2) 2 . ?
O1 C19 C13 120.4(2) . . ?
O4 C20 O3 122.3(2) . . ?
O4 C20 C21 119.8(2) . . ?
O3 C20 C21 117.9(2) . . ?
O4 C20 Cd1 63.19(13) . . ?
O3 C20 Cd1 59.07(12) . . ?
C21 C20 Cd1 175.70(18) . . ?
C26 C21 C22 116.1(2) . . ?
C26 C21 C20 120.4(2) . . ?
C22 C21 C20 123.4(2) . . ?
F2 C22 C23 115.7(3) . . ?
F2 C22 C21 121.3(2) . . ?
C23 C22 C21 123.0(3) . . ?
F2 C22 H22 2.8 . . ?
C23 C22 H22 118.5 . . ?
C21 C22 H22 118.5 . . ?
C24 C23 C22 118.8(3) . . ?
C24 C23 H23 120.6 . . ?
C22 C23 H23 120.6 . . ?
C25 C24 C23 120.4(3) . . ?
C25 C24 H24 119.8 . . ?
C23 C24 H24 119.8 . . ?
C24 C25 C26 119.8(3) . . ?
C24 C25 H25 120.1 . . ?
C26 C25 H25 120.1 . . ?
F2' C26 C25 111.6(6) . . ?
F2' C26 C21 126.5(5) . . ?
C25 C26 C21 121.9(3) . . ?
F2' C26 H26 7.6 . . ?
C25 C26 H26 119.1 . . ?
C21 C26 H26 119.1 . . ?

loop_
_geom_bond_atom_site_label_1
_geom_bond_atom_site_label_2
_geom_bond_distance
_geom_bond_site_symmetry_2
_geom_bond_publ_flag
Cd1 O3 2.3247(18) . ?
Cd1 O1 2.3596(18) . ?
Cd1 N2 2.3683(19) . ?
Cd1 N1 2.373(2) . ?
Cd1 O4 2.4148(19) . ?
Cd1 O2 2.441(2) . ?
Cd1 O1 2.4412(19) 2 ?
Cd1 C20 2.706(2) . ?
N1 C1 1.324(3) . ?
N1 C12 1.359(3) . ?
N2 C10 1.333(3) . ?
N2 C11 1.348(3) . ?
O1 C19 1.253(3) . ?
O1 Cd1 2.4412(19) 2 ?
O2 C19 1.241(3) 2 ?
O3 C20 1.257(3) . ?
O4 C20 1.245(3) . ?
F1 C14 1.329(4) . ?
F2 C22 1.342(3) . ?
F2' C26 1.268(10) . ?
C1 C2 1.401(4) . ?
C1 H1 0.9300 . ?
C2 C3 1.360(4) . ?
C2 H2 0.9300 . ?
C3 C4 1.400(4) . ?
C3 H3 0.9300 . ?
C4 C12 1.408(3) . ?
C4 C5 1.429(4) . ?
C5 C6 1.337(5) . ?
C5 H5 0.9300 . ?
C6 C7 1.433(4) . ?
C6 H6 0.9300 . ?
C7 C8 1.399(4) . ?
C7 C11 1.417(3) . ?
C8 C9 1.356(4) . ?
C8 H8 0.9300 . ?
C9 C10 1.399(4) . ?
C9 H9 0.9300 . ?
C10 H10 0.9300 . ?
C11 C12 1.446(3) . ?
C13 C14 1.368(4) . ?
C13 C18 1.407(4) . ?
C13 C19 1.500(3) . ?
C14 C15 1.369(4) . ?
C15 C16 1.364(7) . ?
C15 H15 0.9300 . ?
C16 C17 1.375(7) . ?
C16 H16 0.9300 . ?
C17 C18 1.393(5) . ?
C17 H17 0.9300 . ?
C18 H18 0.9300 . ?
C19 O2 1.241(3) 2 ?
C20 C21 1.502(3) . ?
C21 C26 1.383(4) . ?
C21 C22 1.385(3) . ?
C22 C23 1.380(4) . ?
C22 H22 0.9300 . ?
C23 C24 1.368(5) . ?
C23 H23 0.9300 . ?
C24 C25 1.367(5) . ?
C24 H24 0.9300 . ?
C25 C26 1.382(4) . ?
C25 H25 0.9300 . ?
C26 H26 0.9300 . ?
